data_7131161
loop_
_publ_author_name
'Su, Jingwen'
'Guo, Wenbin'
'Liu, Yi'
'Kong, Lichun'
'Zheng, Hanliang'
'Zhu, Gangguo'

_publ_section_title
;
 Cu-catalyzed cascade difluoroalkylation/5-<i>endo</i>
 cyclization/&#x3b2;-fluorine cleavage of ynones.
;
_journal_issue 13
_journal_name_full 'Chemical communications (Cambridge, England)'
_journal_page_first 1821
_journal_page_last 1824
_journal_paper_doi 10.1039/d2cc06068j
_journal_volume 59
_journal_year 2023
_chemical_formula_moiety 'C12 H8 N2 O S'
_chemical_formula_sum 'C12 H8 N2 O S'
_chemical_formula_weight 228.26
_space_group_crystal_system triclinic
_space_group_IT_number 2
_space_group_name_Hall '-P 1'
_space_group_name_H-M_alt 'P -1'
_atom_sites_solution_hydrogens mixed
_atom_sites_solution_primary dual
_audit_creation_date 2022-06-12
_audit_creation_method
;
Olex2 1.5
(compiled 2022.04.07 svn.rca3783a0 for OlexSys, GUI svn.r6498)
;
_audit_update_record
;
2022-10-27 deposited with the CCDC.	2023-01-03 downloaded from the CCDC.
;
_cell_angle_alpha 75.783(2)
_cell_angle_beta 85.525(2)
_cell_angle_gamma 77.897(2)
_cell_formula_units_Z 4
_cell_length_a 7.0055(4)
_cell_length_b 12.2304(8)
_cell_length_c 12.5433(8)
_cell_measurement_reflns_used 9927
_cell_measurement_temperature 125.00
_cell_measurement_theta_max 36.28
_cell_measurement_theta_min 3.353
_cell_volume 1018.24(11)
_computing_cell_refinement 'SAINT V8.40A (Bruker AXS Inc., 2018)'
_computing_data_reduction 'SAINT V8.40A (Bruker AXS Inc., 2018)'
_computing_molecular_graphics 'Olex2 1.5 (Dolomanov et al., 2009)'
_computing_publication_material 'Olex2 1.5 (Dolomanov et al., 2009)'
_computing_structure_refinement 'SHELXL 2018/3 (Sheldrick, 2015)'
_computing_structure_solution 'SHELXT 2018/2 (Sheldrick, 2018)'
_diffrn_ambient_temperature 125.00
_diffrn_detector '100 \\times 140 mm^2^ CMOS sensor'
_diffrn_detector_area_resol_mean 7.3910
_diffrn_detector_type 'Bruker PHOTON III'
_diffrn_measured_fraction_theta_full 0.999
_diffrn_measured_fraction_theta_max 0.996
_diffrn_measurement_device '\k--geometry diffractometer'
_diffrn_measurement_device_type 'Bruker D8 VENTURE'
_diffrn_measurement_method '\f and \w scans'
_diffrn_radiation_monochromator 'multilayer mirror'
_diffrn_radiation_type MoK\a
_diffrn_radiation_wavelength 0.71073
_diffrn_reflns_av_R_equivalents 0.0368
_diffrn_reflns_av_unetI/netI 0.0171
_diffrn_reflns_Laue_measured_fraction_full 0.999
_diffrn_reflns_Laue_measured_fraction_max 0.996
_diffrn_reflns_limit_h_max 11
_diffrn_reflns_limit_h_min -11
_diffrn_reflns_limit_k_max 20
_diffrn_reflns_limit_k_min -20
_diffrn_reflns_limit_l_max 20
_diffrn_reflns_limit_l_min -20
_diffrn_reflns_number 107429
_diffrn_reflns_point_group_measured_fraction_full 0.999
_diffrn_reflns_point_group_measured_fraction_max 0.996
_diffrn_reflns_theta_full 25.242
_diffrn_reflns_theta_max 36.393
_diffrn_reflns_theta_min 1.752
_diffrn_source_current 1.4
_diffrn_source_power 0.07
_diffrn_source_type 'Incoatec I\mS 3.0'
_diffrn_source_voltage 50.0
_diffrn_standards_number 0
_exptl_absorpt_coefficient_mu 0.293
_exptl_absorpt_correction_T_max 0.7471
_exptl_absorpt_correction_T_min 0.7121
_exptl_absorpt_correction_type multi-scan
_exptl_absorpt_process_details
;
SADABS-2016/2 (Bruker,2016/2) was used for absorption correction.
wR2(int) was 0.0917 before and 0.0549 after correction.
The Ratio of minimum to maximum transmission is 0.9532.
The \l/2 correction factor is Not present.
;
_exptl_crystal_colour colourless
_exptl_crystal_colour_primary colourless
_exptl_crystal_density_diffrn 1.489
_exptl_crystal_description prism
_exptl_crystal_F_000 472
_exptl_crystal_size_max 0.28
_exptl_crystal_size_mid 0.21
_exptl_crystal_size_min 0.11
_refine_diff_density_max 0.633
_refine_diff_density_min -0.476
_refine_diff_density_rms 0.066
_refine_ls_extinction_method none
_refine_ls_goodness_of_fit_ref 1.134
_refine_ls_hydrogen_treatment mixed
_refine_ls_matrix_type full
_refine_ls_number_parameters 297
_refine_ls_number_reflns 9900
_refine_ls_number_restraints 0
_refine_ls_restrained_S_all 1.134
_refine_ls_R_factor_all 0.0513
_refine_ls_R_factor_gt 0.0401
_refine_ls_shift/su_max 0.001
_refine_ls_shift/su_mean 0.000
_refine_ls_structure_factor_coef Fsqd
_refine_ls_weighting_details 'w=1/[\s^2^(Fo^2^)+(0.0399P)^2^+0.4748P] where P=(Fo^2^+2Fc^2^)/3'
_refine_ls_weighting_scheme calc
_refine_ls_wR_factor_gt 0.0955
_refine_ls_wR_factor_ref 0.1087
_reflns_Friedel_coverage 0.000
_reflns_number_gt 8415
_reflns_number_total 9900
_reflns_threshold_expression 'I > 2\s(I)'
_cod_data_source_file d2cc06068j2.cif
_cod_data_source_block mo_2022_02_08_jdm_se_rd2_101_0_a
_cod_depositor_comments 'Adding full bibliography for 7131160--7131161.cif.'
_cod_database_code 7131161
_shelx_shelxl_version_number 2018/3
_shelx_space_group_comment
;
The symmetry employed for this shelxl refinement is uniquely defined
by the following loop, which should always be used as a source of
symmetry information in preference to the above space-group names.
They are only intended as comments.
;
_shelx_estimated_absorpt_t_max 0.968
_shelx_estimated_absorpt_t_min 0.922
_diffrn_source_source 'microfocus sealed tube'
_olex2_refinement_description
;
1. Fixed Uiso
 At 1.2 times of:
  All C(H) groups
2.a Aromatic/amide H refined with riding coordinates:
 C3(H3), C4(H4), C7(H7), C9(H9), C10(H10), C11(H11), C12(H12), C15(H15),
 C16(H16), C19(H19), C21(H21), C22(H22), C23(H23), C24(H24)
;
_olex2_submission_special_instructions 'No special instructions were received'

loop_
_space_group_symop_operation_xyz
'x, y, z'
'-x, -y, -z'

loop_
_atom_site_label
_atom_site_type_symbol
_atom_site_fract_x
_atom_site_fract_y
_atom_site_fract_z
_atom_site_U_iso_or_equiv
_atom_site_adp_type
_atom_site_occupancy
_atom_site_site_symmetry_order
_atom_site_calc_flag
_atom_site_refinement_flags_posn
_atom_site_refinement_flags_adp
_atom_site_refinement_flags_occupancy
_atom_site_disorder_assembly
_atom_site_disorder_group
S1 S 0.23600(4) 0.53221(2) 0.58413(2) 0.02506(6) Uani 1 1 d . . . . .
O1 O 0.28223(12) 0.18324(6) 0.87630(7) 0.02468(14) Uani 1 1 d . . . . .
N1 N 0.26890(12) 0.34236(7) 0.94731(6) 0.01918(13) Uani 1 1 d . . . . .
H1 H 0.278(3) 0.3120(16) 1.0201(15) 0.037(5) Uiso 1 1 d . . . . .
N2 N 0.27554(12) 0.38701(7) 1.14789(6) 0.01972(13) Uani 1 1 d . . . . .
C1 C 0.27193(13) 0.28697(8) 0.86374(7) 0.01880(14) Uani 1 1 d . . . . .
C2 C 0.25868(13) 0.37951(8) 0.76183(7) 0.01811(14) Uani 1 1 d . . . . .
C3 C 0.25800(15) 0.38973(9) 0.65094(8) 0.02260(16) Uani 1 1 d . . . . .
H3 H 0.268095 0.327826 0.616224 0.027 Uiso 1 1 calc R U . . .
C4 C 0.22706(15) 0.57789(8) 0.70383(8) 0.02144(15) Uani 1 1 d . . . . .
H4 H 0.213597 0.655687 0.707909 0.026 Uiso 1 1 calc R U . . .
C5 C 0.24217(13) 0.48584(7) 0.79212(7) 0.01722(13) Uani 1 1 d . . . . .
C6 C 0.24998(12) 0.46199(7) 0.91175(7) 0.01689(13) Uani 1 1 d . . . . .
C7 C 0.24316(13) 0.53430(7) 0.97837(7) 0.01759(13) Uani 1 1 d . . . . .
H7 H 0.229946 0.613945 0.944609 0.021 Uiso 1 1 calc R U . . .
C8 C 0.25442(12) 0.50021(8) 1.09788(7) 0.01743(13) Uani 1 1 d . . . . .
C9 C 0.24437(15) 0.58389(8) 1.15806(8) 0.02102(15) Uani 1 1 d . . . . .
H9 H 0.229932 0.662817 1.121271 0.025 Uiso 1 1 calc R U . . .
C10 C 0.25568(16) 0.55060(9) 1.27205(8) 0.02448(17) Uani 1 1 d . . . . .
H10 H 0.249175 0.606141 1.314191 0.029 Uiso 1 1 calc R U . . .
C11 C 0.27662(15) 0.43477(9) 1.32283(8) 0.02373(17) Uani 1 1 d . . . . .
H11 H 0.284254 0.409152 1.400551 0.028 Uiso 1 1 calc R U . . .
C12 C 0.28622(15) 0.35693(9) 1.25759(8) 0.02206(16) Uani 1 1 d . . . . .
H12 H 0.301266 0.277587 1.292954 0.026 Uiso 1 1 calc R U . . .
S2 S 0.72264(3) 0.13378(2) 0.77202(2) 0.02019(5) Uani 1 1 d . . . . .
O2 O 1.26994(10) 0.17700(7) 0.51386(6) 0.02272(13) Uani 1 1 d . . . . .
N3 N 1.00921(11) 0.14827(7) 0.42963(6) 0.01705(12) Uani 1 1 d . . . . .
H3A H 1.058(3) 0.1502(15) 0.3637(15) 0.037(4) Uiso 1 1 d . . . . .
N4 N 0.92637(13) 0.14029(7) 0.22582(6) 0.02042(13) Uani 1 1 d . . . . .
C13 C 1.10319(12) 0.15987(7) 0.51730(7) 0.01694(13) Uani 1 1 d . . . . .
C14 C 0.95886(12) 0.14929(7) 0.60968(7) 0.01567(13) Uani 1 1 d . . . . .
C15 C 0.95107(13) 0.14954(8) 0.71867(7) 0.01859(14) Uani 1 1 d . . . . .
H15 H 1.055379 0.157210 0.758600 0.022 Uiso 1 1 calc R U . . .
C16 C 0.63795(13) 0.12585(8) 0.64953(7) 0.01854(14) Uani 1 1 d . . . . .
H16 H 0.510063 0.116637 0.638729 0.022 Uiso 1 1 calc R U . . .
C17 C 0.78291(12) 0.13485(7) 0.57009(7) 0.01554(12) Uani 1 1 d . . . . .
C18 C 0.81591(12) 0.13368(7) 0.45329(7) 0.01539(12) Uani 1 1 d . . . . .
C19 C 0.69510(13) 0.12192(7) 0.37980(7) 0.01704(13) Uani 1 1 d . . . . .
H19 H 0.566565 0.112861 0.404882 0.020 Uiso 1 1 calc R U . . .
C20 C 0.74699(14) 0.12205(7) 0.26485(7) 0.01786(14) Uani 1 1 d . . . . .
C21 C 0.61261(16) 0.10338(9) 0.19679(8) 0.02306(16) Uani 1 1 d . . . . .
H21 H 0.486244 0.092611 0.224874 0.028 Uiso 1 1 calc R U . . .
C22 C 0.66570(19) 0.10078(9) 0.08841(9) 0.0282(2) Uani 1 1 d . . . . .
H22 H 0.576958 0.087849 0.041450 0.034 Uiso 1 1 calc R U . . .
C23 C 0.85113(19) 0.11747(9) 0.04999(8) 0.0275(2) Uani 1 1 d . . . . .
H23 H 0.892538 0.115364 -0.023548 0.033 Uiso 1 1 calc R U . . .
C24 C 0.97438(17) 0.13724(9) 0.12118(8) 0.02414(17) Uani 1 1 d . . . . .
H24 H 1.100585 0.149372 0.094086 0.029 Uiso 1 1 calc R U . . .

loop_
_atom_site_aniso_label
_atom_site_aniso_U_11
_atom_site_aniso_U_22
_atom_site_aniso_U_33
_atom_site_aniso_U_23
_atom_site_aniso_U_13
_atom_site_aniso_U_12
S1 0.03401(13) 0.02522(11) 0.01453(9) -0.00352(8) -0.00013(8) -0.00426(9)
O1 0.0330(4) 0.0177(3) 0.0249(3) -0.0060(2) -0.0036(3) -0.0063(3)
N1 0.0258(3) 0.0167(3) 0.0156(3) -0.0039(2) -0.0009(2) -0.0052(3)
N2 0.0235(3) 0.0194(3) 0.0159(3) -0.0035(2) 0.0001(2) -0.0041(3)
C1 0.0207(3) 0.0181(3) 0.0185(3) -0.0054(3) -0.0007(3) -0.0046(3)
C2 0.0198(3) 0.0193(3) 0.0159(3) -0.0056(3) 0.0000(3) -0.0036(3)
C3 0.0282(4) 0.0236(4) 0.0168(3) -0.0070(3) -0.0003(3) -0.0042(3)
C4 0.0270(4) 0.0197(4) 0.0165(3) -0.0035(3) -0.0003(3) -0.0031(3)
C5 0.0184(3) 0.0178(3) 0.0153(3) -0.0044(2) 0.0007(2) -0.0031(3)
C6 0.0180(3) 0.0172(3) 0.0158(3) -0.0045(2) 0.0003(2) -0.0039(2)
C7 0.0207(3) 0.0168(3) 0.0153(3) -0.0043(2) -0.0001(3) -0.0032(3)
C8 0.0171(3) 0.0195(3) 0.0160(3) -0.0054(3) 0.0001(2) -0.0031(3)
C9 0.0256(4) 0.0205(4) 0.0176(3) -0.0064(3) -0.0012(3) -0.0032(3)
C10 0.0296(4) 0.0270(4) 0.0184(4) -0.0091(3) -0.0009(3) -0.0044(3)
C11 0.0272(4) 0.0281(4) 0.0158(3) -0.0055(3) -0.0007(3) -0.0049(3)
C12 0.0258(4) 0.0225(4) 0.0168(3) -0.0029(3) -0.0002(3) -0.0045(3)
S2 0.02079(10) 0.02646(11) 0.01351(8) -0.00548(7) 0.00035(7) -0.00444(8)
O2 0.0162(3) 0.0316(4) 0.0214(3) -0.0054(3) -0.0013(2) -0.0079(2)
N3 0.0162(3) 0.0220(3) 0.0135(3) -0.0041(2) -0.0005(2) -0.0049(2)
N4 0.0264(4) 0.0208(3) 0.0143(3) -0.0039(2) 0.0002(2) -0.0056(3)
C13 0.0159(3) 0.0189(3) 0.0158(3) -0.0035(3) -0.0019(2) -0.0034(2)
C14 0.0158(3) 0.0176(3) 0.0140(3) -0.0040(2) -0.0018(2) -0.0032(2)
C15 0.0195(3) 0.0225(4) 0.0147(3) -0.0049(3) -0.0025(3) -0.0046(3)
C16 0.0168(3) 0.0234(4) 0.0153(3) -0.0040(3) -0.0006(2) -0.0044(3)
C17 0.0160(3) 0.0174(3) 0.0131(3) -0.0031(2) -0.0018(2) -0.0034(2)
C18 0.0160(3) 0.0166(3) 0.0135(3) -0.0029(2) -0.0018(2) -0.0034(2)
C19 0.0180(3) 0.0193(3) 0.0144(3) -0.0038(2) -0.0022(2) -0.0046(3)
C20 0.0231(4) 0.0165(3) 0.0144(3) -0.0041(2) -0.0033(3) -0.0033(3)
C21 0.0283(4) 0.0233(4) 0.0199(4) -0.0071(3) -0.0068(3) -0.0057(3)
C22 0.0408(6) 0.0256(4) 0.0201(4) -0.0089(3) -0.0097(4) -0.0034(4)
C23 0.0436(6) 0.0230(4) 0.0147(3) -0.0059(3) -0.0032(3) -0.0008(4)
C24 0.0334(5) 0.0225(4) 0.0150(3) -0.0035(3) 0.0016(3) -0.0040(3)

loop_
_atom_type_symbol
_atom_type_description
_atom_type_scat_dispersion_real
_atom_type_scat_dispersion_imag
_atom_type_scat_source
C C 0.0033 0.0016 'International Tables Vol C Tables 4.2.6.8 and 6.1.1.4'
H H 0.0000 0.0000 'International Tables Vol C Tables 4.2.6.8 and 6.1.1.4'
N N 0.0061 0.0033 'International Tables Vol C Tables 4.2.6.8 and 6.1.1.4'
O O 0.0106 0.0060 'International Tables Vol C Tables 4.2.6.8 and 6.1.1.4'
S S 0.1246 0.1234 'International Tables Vol C Tables 4.2.6.8 and 6.1.1.4'

loop_
_geom_angle_atom_site_label_1
_geom_angle_atom_site_label_2
_geom_angle_atom_site_label_3
_geom_angle
_geom_angle_site_symmetry_1
_geom_angle_site_symmetry_3
_geom_angle_publ_flag
C3 S1 C4 93.84(5) . . ?
C1 N1 H1 128.8(12) . . ?
C1 N1 C6 114.26(8) . . ?
C6 N1 H1 116.9(12) . . ?
C12 N2 C8 117.80(8) . . ?
O1 C1 N1 125.23(9) . . ?
O1 C1 C2 130.09(9) . . ?
N1 C1 C2 104.68(7) . . ?
C3 C2 C1 137.99(9) . . ?
C3 C2 C5 114.00(8) . . ?
C5 C2 C1 108.01(7) . . ?
S1 C3 H3 125.4 . . ?
C2 C3 S1 109.26(7) . . ?
C2 C3 H3 125.4 . . ?
S1 C4 H4 125.0 . . ?
C5 C4 S1 109.91(7) . . ?
C5 C4 H4 125.0 . . ?
C2 C5 C6 108.15(7) . . ?
C4 C5 C2 112.99(8) . . ?
C4 C5 C6 138.85(8) . . ?
N1 C6 C5 104.86(7) . . ?
C7 C6 N1 124.98(8) . . ?
C7 C6 C5 130.16(8) . . ?
C6 C7 H7 117.3 . . ?
C6 C7 C8 125.36(8) . . ?
C8 C7 H7 117.3 . . ?
N2 C8 C7 118.45(8) . . ?
N2 C8 C9 121.64(8) . . ?
C9 C8 C7 119.91(8) . . ?
C8 C9 H9 120.2 . . ?
C10 C9 C8 119.54(9) . . ?
C10 C9 H9 120.2 . . ?
C9 C10 H10 120.7 . . ?
C11 C10 C9 118.60(9) . . ?
C11 C10 H10 120.7 . . ?
C10 C11 H11 120.7 . . ?
C10 C11 C12 118.51(9) . . ?
C12 C11 H11 120.7 . . ?
N2 C12 C11 123.91(9) . . ?
N2 C12 H12 118.0 . . ?
C11 C12 H12 118.0 . . ?
C15 S2 C16 94.16(4) . . ?
C13 N3 H3A 126.3(12) . . ?
C13 N3 C18 114.32(7) . . ?
C18 N3 H3A 119.4(12) . . ?
C24 N4 C20 118.12(9) . . ?
O2 C13 N3 125.07(8) . . ?
O2 C13 C14 130.07(8) . . ?
N3 C13 C14 104.85(7) . . ?
C15 C14 C13 137.45(8) . . ?
C15 C14 C17 114.31(8) . . ?
C17 C14 C13 108.24(7) . . ?
S2 C15 H15 125.5 . . ?
C14 C15 S2 109.07(6) . . ?
C14 C15 H15 125.5 . . ?
S2 C16 H16 125.2 . . ?
C17 C16 S2 109.61(6) . . ?
C17 C16 H16 125.2 . . ?
C14 C17 C18 107.75(7) . . ?
C16 C17 C14 112.84(7) . . ?
C16 C17 C18 139.40(8) . . ?
N3 C18 C17 104.82(7) . . ?
C19 C18 N3 124.71(8) . . ?
C19 C18 C17 130.48(8) . . ?
C18 C19 H19 117.5 . . ?
C18 C19 C20 124.97(8) . . ?
C20 C19 H19 117.5 . . ?
N4 C20 C19 118.58(8) . . ?
N4 C20 C21 121.20(8) . . ?
C21 C20 C19 120.21(9) . . ?
C20 C21 H21 120.2 . . ?
C22 C21 C20 119.61(10) . . ?
C22 C21 H21 120.2 . . ?
C21 C22 H22 120.7 . . ?
C21 C22 C23 118.63(10) . . ?
C23 C22 H22 120.7 . . ?
C22 C23 H23 120.7 . . ?
C24 C23 C22 118.54(9) . . ?
C24 C23 H23 120.7 . . ?
N4 C24 C23 123.88(10) . . ?
N4 C24 H24 118.1 . . ?
C23 C24 H24 118.1 . . ?

loop_
_geom_bond_atom_site_label_1
_geom_bond_atom_site_label_2
_geom_bond_distance
_geom_bond_site_symmetry_2
_geom_bond_publ_flag
S1 C3 1.7184(11) . ?
S1 C4 1.7184(10) . ?
O1 C1 1.2267(11) . ?
N1 H1 0.899(18) . ?
N1 C1 1.3775(12) . ?
N1 C6 1.4017(12) . ?
N2 C8 1.3544(12) . ?
N2 C12 1.3381(12) . ?
C1 C2 1.4791(13) . ?
C2 C3 1.3659(13) . ?
C2 C5 1.4218(12) . ?
C3 H3 0.9500 . ?
C4 H4 0.9500 . ?
C4 C5 1.3642(13) . ?
C5 C6 1.4598(12) . ?
C6 C7 1.3497(12) . ?
C7 H7 0.9500 . ?
C7 C8 1.4576(12) . ?
C8 C9 1.4012(13) . ?
C9 H9 0.9500 . ?
C9 C10 1.3909(14) . ?
C10 H10 0.9500 . ?
C10 C11 1.3851(15) . ?
C11 H11 0.9500 . ?
C11 C12 1.3883(14) . ?
C12 H12 0.9500 . ?
S2 C15 1.7160(9) . ?
S2 C16 1.7209(9) . ?
O2 C13 1.2251(11) . ?
N3 H3A 0.866(18) . ?
N3 C13 1.3754(11) . ?
N3 C18 1.4022(11) . ?
N4 C20 1.3552(13) . ?
N4 C24 1.3368(12) . ?
C13 C14 1.4765(12) . ?
C14 C15 1.3646(12) . ?
C14 C17 1.4238(12) . ?
C15 H15 0.9500 . ?
C16 H16 0.9500 . ?
C16 C17 1.3680(12) . ?
C17 C18 1.4683(11) . ?
C18 C19 1.3508(11) . ?
C19 H19 0.9500 . ?
C19 C20 1.4590(12) . ?
C20 C21 1.4066(13) . ?
C21 H21 0.9500 . ?
C21 C22 1.3874(15) . ?
C22 H22 0.9500 . ?
C22 C23 1.3880(18) . ?
C23 H23 0.9500 . ?
C23 C24 1.3840(16) . ?
C24 H24 0.9500 . ?

loop_
_geom_torsion_atom_site_label_1
_geom_torsion_atom_site_label_2
_geom_torsion_atom_site_label_3
_geom_torsion_atom_site_label_4
_geom_torsion
_geom_torsion_site_symmetry_1
_geom_torsion_site_symmetry_2
_geom_torsion_site_symmetry_3
_geom_torsion_site_symmetry_4
_geom_torsion_publ_flag
S1 C4 C5 C2 -0.64(10) . . . . ?
S1 C4 C5 C6 178.03(10) . . . . ?
O1 C1 C2 C3 -2.27(19) . . . . ?
O1 C1 C2 C5 177.70(10) . . . . ?
N1 C1 C2 C3 178.19(12) . . . . ?
N1 C1 C2 C5 -1.84(10) . . . . ?
N1 C6 C7 C8 0.04(15) . . . . ?
N2 C8 C9 C10 -0.19(15) . . . . ?
C1 N1 C6 C5 -0.68(10) . . . . ?
C1 N1 C6 C7 179.84(9) . . . . ?
C1 C2 C3 S1 179.78(10) . . . . ?
C1 C2 C5 C4 -179.42(8) . . . . ?
C1 C2 C5 C6 1.49(10) . . . . ?
C2 C5 C6 N1 -0.56(10) . . . . ?
C2 C5 C6 C7 178.88(9) . . . . ?
C3 S1 C4 C5 0.47(8) . . . . ?
C3 C2 C5 C4 0.55(12) . . . . ?
C3 C2 C5 C6 -178.53(8) . . . . ?
C4 S1 C3 C2 -0.16(8) . . . . ?
C4 C5 C6 N1 -179.28(11) . . . . ?
C4 C5 C6 C7 0.16(19) . . . . ?
C5 C2 C3 S1 -0.18(11) . . . . ?
C5 C6 C7 C8 -179.30(9) . . . . ?
C6 N1 C1 O1 -178.00(9) . . . . ?
C6 N1 C1 C2 1.57(10) . . . . ?
C6 C7 C8 N2 0.74(14) . . . . ?
C6 C7 C8 C9 -179.59(9) . . . . ?
C7 C8 C9 C10 -179.85(9) . . . . ?
C8 N2 C12 C11 0.11(15) . . . . ?
C8 C9 C10 C11 -0.02(15) . . . . ?
C9 C10 C11 C12 0.26(16) . . . . ?
C10 C11 C12 N2 -0.32(16) . . . . ?
C12 N2 C8 C7 179.81(8) . . . . ?
C12 N2 C8 C9 0.15(14) . . . . ?
S2 C16 C17 C14 -0.68(10) . . . . ?
S2 C16 C17 C18 178.89(9) . . . . ?
O2 C13 C14 C15 -2.82(18) . . . . ?
O2 C13 C14 C17 177.35(9) . . . . ?
N3 C13 C14 C15 178.29(10) . . . . ?
N3 C13 C14 C17 -1.54(9) . . . . ?
N3 C18 C19 C20 0.28(14) . . . . ?
N4 C20 C21 C22 1.56(14) . . . . ?
C13 N3 C18 C17 -0.65(10) . . . . ?
C13 N3 C18 C19 179.22(8) . . . . ?
C13 C14 C15 S2 179.32(9) . . . . ?
C13 C14 C17 C16 -179.10(7) . . . . ?
C13 C14 C17 C18 1.19(9) . . . . ?
C14 C17 C18 N3 -0.38(9) . . . . ?
C14 C17 C18 C19 179.75(9) . . . . ?
C15 S2 C16 C17 0.17(7) . . . . ?
C15 C14 C17 C16 1.02(11) . . . . ?
C15 C14 C17 C18 -178.68(7) . . . . ?
C16 S2 C15 C14 0.39(7) . . . . ?
C16 C17 C18 N3 -179.97(11) . . . . ?
C16 C17 C18 C19 0.17(18) . . . . ?
C17 C14 C15 S2 -0.85(10) . . . . ?
C17 C18 C19 C20 -179.88(8) . . . . ?
C18 N3 C13 O2 -177.60(9) . . . . ?
C18 N3 C13 C14 1.37(10) . . . . ?
C18 C19 C20 N4 -3.08(13) . . . . ?
C18 C19 C20 C21 176.82(9) . . . . ?
C19 C20 C21 C22 -178.34(9) . . . . ?
C20 N4 C24 C23 0.54(15) . . . . ?
C20 C21 C22 C23 -0.35(15) . . . . ?
C21 C22 C23 C24 -0.70(16) . . . . ?
C22 C23 C24 N4 0.63(16) . . . . ?
C24 N4 C20 C19 178.27(8) . . . . ?
C24 N4 C20 C21 -1.63(13) . . . . ?
